data_9003634
loop_
_publ_author_name
'Lee, Y.'
'Hriljac, J. A.'
'Parise, J. B.'
'Vogt, T.'

_publ_section_title
;
 Pressure-induced stabilization of ordered paranatrolite: A new
 insight into the paranatrolite controversy
 Sample: at P = 0.99 GPa
;
_journal_name_full 'American Mineralogist'
_journal_page_first 252
_journal_page_last 257
_journal_paper_doi 10.2138/am.2005.1588
_journal_volume 90
_journal_year 2005
_chemical_formula_sum 'Al2 H6 Na2 O13 Si3'
_chemical_name_mineral Paranatrolite
_space_group_IT_number 9
_symmetry_space_group_name_Hall 'C -2yc'
_symmetry_space_group_name_H-M 'C 1 c 1'
_cell_angle_alpha 90
_cell_angle_beta 107.56
_cell_angle_gamma 90
_cell_formula_units_Z 4
_cell_length_a 6.4800
_cell_length_b 19.293
_cell_length_c 9.8984
_cell_volume 1179.820
_database_code_amcsd 0003732
_diffrn_ambient_pressure 9.9e+05
_exptl_crystal_density_diffrn 2.242
_cod_original_formula_sum 'Si3 Al2 O13 Na2 H6'
_cod_database_code 9003634

loop_
_space_group_symop_operation_xyz
x,y,z
1/2+x,1/2+y,z
x,-y,1/2+z
1/2+x,1/2-y,1/2+z

loop_
_atom_site_label
_atom_site_fract_x
_atom_site_fract_y
_atom_site_fract_z
_atom_site_U_iso_or_equiv
_atom_site_type_symbol
_atom_site_attached_hydrogens
Si1 0.50000 0.37460 0.00000 0.01300 Si 0
Si2 0.19500 0.33220 0.18100 0.01300 Si 0
Si3 0.54400 0.08020 0.31400 0.01300 Si 0
Al1 0.93600 0.46450 0.09300 0.01300 Al 0
Al2 0.34600 0.21540 0.40200 0.01300 Al 0
O1 0.50900 0.02950 0.43600 0.01300 O 0
O2 0.49200 0.04850 0.15900 0.01300 O 0
O3 0.40800 0.15270 0.29300 0.01300 O 0
O4 0.09900 0.19470 0.44200 0.01300 O 0
O5 0.30800 0.29870 0.33600 0.01300 O 0
O6 0.06300 0.27840 0.05900 0.01300 O 0
O7 0.41600 0.34980 0.13400 0.01300 O 0
O8 0.08600 0.40520 0.22400 0.01300 O 0
O9 0.80100 0.10460 0.35500 0.01300 O 0
O10 0.65500 0.44410 0.04000 0.01300 O 0
Na1A 0.18000 0.15870 0.04400 0.01300 Na 0
Na1B 0.58700 0.09980 -0.05300 0.01300 Na 0
Wat2A 0.14000 0.05330 -0.14600 0.01300 O 2
Wat1A 0.93200 0.07430 0.11500 0.01300 O 2
Wat1B 0.36800 0.19050 -0.09800 0.01300 O 2

loop_
_cod_changelog_entry_id
_cod_changelog_entry_author
_cod_changelog_entry_date
_cod_changelog_entry_text
1
;cod-tools version 3.8.0
Id: cif_guess_AMCSD_atom_types 9581 2023-05-17 12:35:41Z saulius
;
2023-05-23T09:17:52+03:00
;Derived atom types and hydrogen counts
from atom names that follow the AMCSD naming convention
(Wat == water, O-H == hydroxyl).
;

loop_
_cod_related_entry_id
_cod_related_entry_database
_cod_related_entry_code
1 AMCSD 0003732
